data_2227832
loop_
_publ_author_name
'Smith, Graham'
'Wermuth, Urs D.'

_publ_section_title
;
 Bis(imidazolium) galactarate dihydrate
;
_journal_coeditor_code NG5021
_journal_issue 9
_journal_name_full 'Acta Crystallographica Section E'
_journal_page_first o2399
_journal_paper_doi 10.1107/S1600536810033532
_journal_volume 66
_journal_year 2010
_chemical_formula_iupac '2C3 H5 N2 +, C6 H8 O8 2-, 2H2 O'
_chemical_formula_moiety '2(C3 H5 N2 +), C6 H8 O8 2-, 2(H2 O)'
_chemical_formula_sum 'C12 H22 N4 O10'
_chemical_formula_weight 382.34
_chemical_melting_point 435
_chemical_name_common 'imidazolium mucate dihydrate'
_chemical_name_systematic
;
Bis(imidazolium) galactarate dihydrate
;
_space_group_IT_number 2
_symmetry_cell_setting triclinic
_symmetry_space_group_name_Hall '-P 1'
_symmetry_space_group_name_H-M 'P -1'
_atom_sites_solution_hydrogens geom
_atom_sites_solution_primary direct
_atom_sites_solution_secondary difmap
_audit_creation_method SHELXL97
_cell_angle_alpha 92.000(5)
_cell_angle_beta 100.559(5)
_cell_angle_gamma 109.835(6)
_cell_formula_units_Z 1
_cell_length_a 6.9184(4)
_cell_length_b 7.1336(4)
_cell_length_c 9.3652(5)
_cell_measurement_reflns_used 3387
_cell_measurement_temperature 200(2)
_cell_measurement_theta_max 28.70
_cell_measurement_theta_min 3.49
_cell_volume 425.06(5)
_computing_cell_refinement '<i>CrysAlis PRO</i> (Oxford Diffraction, 2010)'
_computing_data_collection '<i>CrysAlis PRO</i> (Oxford Diffraction, 2010)'
_computing_data_reduction '<i>CrysAlis PRO</i> (Oxford Diffraction, 2010)'
_computing_molecular_graphics '<i>PLATON</i> (Spek, 2009)'
_computing_publication_material '<i>PLATON</i> (Spek, 2009)'
_computing_structure_refinement 'SHELXL97 (Sheldrick, 2008) within <i>WinGX</i> (Farrugia, 1999)'
_computing_structure_solution '<i>SIR92</i> (Altomare <i>et al.</i>, 1994)'
_diffrn_ambient_temperature 200(2)
_diffrn_measured_fraction_theta_full 0.996
_diffrn_measured_fraction_theta_max 0.996
_diffrn_measurement_device_type 'Oxford Diffraction Gemini-S CCD-detector'
_diffrn_measurement_method '\w scans'
_diffrn_radiation_monochromator graphite
_diffrn_radiation_source 'Enhance (Mo) X-ray source'
_diffrn_radiation_type MoK\a
_diffrn_radiation_wavelength 0.71073
_diffrn_reflns_av_R_equivalents 0.0186
_diffrn_reflns_av_sigmaI/netI 0.0210
_diffrn_reflns_limit_h_max 8
_diffrn_reflns_limit_h_min -8
_diffrn_reflns_limit_k_max 8
_diffrn_reflns_limit_k_min -8
_diffrn_reflns_limit_l_max 11
_diffrn_reflns_limit_l_min -11
_diffrn_reflns_number 4949
_diffrn_reflns_theta_full 25.97
_diffrn_reflns_theta_max 25.97
_diffrn_reflns_theta_min 3.50
_diffrn_standards_number 0
_exptl_absorpt_coefficient_mu 0.131
_exptl_absorpt_correction_T_max 0.980
_exptl_absorpt_correction_T_min 0.965
_exptl_absorpt_correction_type multi-scan
_exptl_absorpt_process_details '(<i>CrysAlis PRO</i>; Oxford Diffraction, 2010)'
_exptl_crystal_colour colourless
_exptl_crystal_density_diffrn 1.494
_exptl_crystal_density_method 'not measured'
_exptl_crystal_description plate
_exptl_crystal_F_000 202
_exptl_crystal_size_max 0.45
_exptl_crystal_size_mid 0.45
_exptl_crystal_size_min 0.30
_refine_diff_density_max 0.304
_refine_diff_density_min -0.199
_refine_ls_extinction_method none
_refine_ls_goodness_of_fit_ref 1.126
_refine_ls_hydrogen_treatment mixed
_refine_ls_matrix_type full
_refine_ls_number_parameters 142
_refine_ls_number_reflns 1657
_refine_ls_number_restraints 0
_refine_ls_restrained_S_all 1.126
_refine_ls_R_factor_all 0.0356
_refine_ls_R_factor_gt 0.0302
_refine_ls_shift/su_max 0.001
_refine_ls_shift/su_mean 0.000
_refine_ls_structure_factor_coef Fsqd
_refine_ls_weighting_details 'calc w=1/[\s^2^(Fo^2^)+(0.0444P)^2^+0.0516P] where P=(Fo^2^+2Fc^2^)/3'
_refine_ls_weighting_scheme calc
_refine_ls_wR_factor_gt 0.0804
_refine_ls_wR_factor_ref 0.0820
_reflns_number_gt 1431
_reflns_number_total 1657
_reflns_threshold_expression I>2\s(I)
_cod_data_source_file ng5021.cif
_cod_data_source_block I
_cod_database_code 2227832
_cod_database_fobs_code 2227832

loop_
_symmetry_equiv_pos_as_xyz
'x, y, z'
'-x, -y, -z'

loop_
_atom_site_aniso_label
_atom_site_aniso_U_11
_atom_site_aniso_U_22
_atom_site_aniso_U_33
_atom_site_aniso_U_12
_atom_site_aniso_U_13
_atom_site_aniso_U_23
O11 0.0320(5) 0.0168(5) 0.0185(5) 0.0058(4) 0.0047(4) -0.0032(4)
O12 0.0290(5) 0.0158(5) 0.0174(4) 0.0077(4) 0.0056(4) 0.0024(3)
O21 0.0257(5) 0.0230(5) 0.0157(5) 0.0135(4) 0.0032(4) 0.0023(4)
O31 0.0214(5) 0.0149(5) 0.0265(5) 0.0079(4) 0.0113(4) 0.0032(4)
C1 0.0129(6) 0.0148(6) 0.0174(6) 0.0026(5) 0.0051(4) 0.0001(5)
C2 0.0185(6) 0.0143(6) 0.0132(6) 0.0058(5) 0.0049(5) 0.0009(5)
C3 0.0185(6) 0.0136(6) 0.0144(6) 0.0052(5) 0.0054(5) 0.0017(5)
N11 0.0347(7) 0.0308(7) 0.0175(6) 0.0160(5) 0.0084(5) 0.0031(5)
N31 0.0379(7) 0.0260(6) 0.0152(6) 0.0116(5) 0.0044(5) 0.0010(5)
C21 0.0273(7) 0.0304(8) 0.0230(7) 0.0104(6) 0.0043(6) 0.0070(6)
C41 0.0311(8) 0.0336(8) 0.0301(8) 0.0134(6) 0.0120(6) 0.0064(6)
C51 0.0286(7) 0.0294(8) 0.0241(7) 0.0085(6) 0.0007(6) 0.0004(6)
O1W 0.0231(5) 0.0180(5) 0.0325(6) 0.0063(4) 0.0095(4) -0.0005(4)

loop_
_atom_site_type_symbol
_atom_site_label
_atom_site_fract_x
_atom_site_fract_y
_atom_site_fract_z
_atom_site_U_iso_or_equiv
_atom_site_thermal_displace_type
_atom_site_calc_flag
_atom_site_refinement_flags
_atom_site_occupancy
O O11 0.18384(15) -0.07229(13) 0.80626(9) 0.0234(3) Uani . . 1.000
O O12 0.26773(14) -0.02982(13) 1.04961(9) 0.0207(3) Uani . . 1.000
O O21 0.19607(14) 0.29951(14) 0.78260(9) 0.0203(3) Uani . . 1.000
O O31 0.62559(14) 0.35914(13) 0.90945(10) 0.0197(3) Uani . . 1.000
C C1 0.23436(18) 0.03283(17) 0.92558(13) 0.0154(3) Uani . . 1.000
C C2 0.25848(18) 0.25478(17) 0.92684(12) 0.0151(3) Uani . . 1.000
C C3 0.48566(18) 0.38863(17) 0.99549(13) 0.0153(3) Uani . . 1.000
N N11 0.34766(19) 0.22454(18) 0.54570(12) 0.0261(4) Uani . . 1.000
N N31 0.35478(19) 0.13600(18) 0.32587(12) 0.0265(4) Uani . . 1.000
C C21 0.2302(2) 0.1404(2) 0.41585(14) 0.0269(4) Uani . . 1.000
C C41 0.5588(2) 0.2202(2) 0.40018(15) 0.0302(5) Uani . . 1.000
C C51 0.5544(2) 0.2764(2) 0.53780(15) 0.0285(4) Uani . . 1.000
O O1W -0.02769(16) 0.53271(15) 0.78655(11) 0.0244(3) Uani . . 1.000
H H22 0.118(3) 0.373(3) 0.7852(19) 0.046(5) Uiso . . 1.000
H H2 0.16380 0.28050 0.98780 0.0180 Uiso calc R 1.000
H H3 0.52450 0.35200 1.09610 0.0180 Uiso calc R 1.000
H H32 0.657(3) 0.260(3) 0.9315(18) 0.040(5) Uiso . . 1.000
H H11 0.301(3) 0.245(3) 0.625(2) 0.048(5) Uiso . . 1.000
H H21 0.08100 0.09150 0.39160 0.0320 Uiso . . 1.000
H H31 0.318(3) 0.084(3) 0.233(2) 0.044(5) Uiso . . 1.000
H H41 0.68070 0.23610 0.36180 0.0360 Uiso calc R 1.000
H H51 0.67240 0.34010 0.61480 0.0340 Uiso calc R 1.000
H H11W 0.043(3) 0.660(4) 0.803(2) 0.057(6) Uiso . . 1.000
H H12W -0.127(4) 0.500(3) 0.835(2) 0.059(6) Uiso . . 1.000

loop_
_atom_type_symbol
_atom_type_description
_atom_type_scat_dispersion_real
_atom_type_scat_dispersion_imag
_atom_type_scat_source
C C 0.0033 0.0016 'International Tables Vol C Tables 4.2.6.8 and 6.1.1.4'
H H 0.0000 0.0000 'International Tables Vol C Tables 4.2.6.8 and 6.1.1.4'
N N 0.0061 0.0033 'International Tables Vol C Tables 4.2.6.8 and 6.1.1.4'
O O 0.0106 0.0060 'International Tables Vol C Tables 4.2.6.8 and 6.1.1.4'

loop_
_geom_angle_atom_site_label_1
_geom_angle_atom_site_label_2
_geom_angle_atom_site_label_3
_geom_angle_site_symmetry_1
_geom_angle_site_symmetry_2
_geom_angle_site_symmetry_3
_geom_angle
_geom_angle_publ_flag
C2 O21 H22 . . . 108.6(11) no
C3 O31 H32 . . . 110.6(13) no
H11W O1W H12W . . . 111(2) no
C21 N11 C51 . . . 108.65(12) no
C21 N31 C41 . . . 108.66(11) no
C51 N11 H11 . . . 125.3(14) no
C21 N11 H11 . . . 126.1(14) no
C41 N31 H31 . . . 123.6(14) no
C21 N31 H31 . . . 127.7(14) no
O12 C1 C2 . . . 116.02(10) no
O11 C1 O12 . . . 124.82(11) no
O11 C1 C2 . . . 119.16(10) no
O21 C2 C3 . . . 111.32(10) no
O21 C2 C1 . . . 110.05(9) no
C1 C2 C3 . . . 110.45(10) no
O31 C3 C2 . . . 109.98(9) no
C2 C3 C3 . . 2_667 112.11(10) no
O31 C3 C3 . . 2_667 107.52(10) no
O21 C2 H2 . . . 108.00 no
C3 C2 H2 . . . 108.00 no
C1 C2 H2 . . . 108.00 no
O31 C3 H3 . . . 109.00 no
C2 C3 H3 . . . 109.00 no
C3 C3 H3 2_667 . . 109.00 no
N11 C21 N31 . . . 108.63(13) no
N31 C41 C51 . . . 107.15(13) no
N11 C51 C41 . . . 106.92(12) no
N31 C21 H21 . . . 126.00 no
N11 C21 H21 . . . 126.00 no
N31 C41 H41 . . . 126.00 no
C51 C41 H41 . . . 126.00 no
N11 C51 H51 . . . 127.00 no
C41 C51 H51 . . . 127.00 no

loop_
_geom_bond_atom_site_label_1
_geom_bond_atom_site_label_2
_geom_bond_site_symmetry_1
_geom_bond_site_symmetry_2
_geom_bond_distance
_geom_bond_publ_flag
O11 C1 . . 1.2465(15) no
O12 C1 . . 1.2690(15) no
O21 C2 . . 1.4223(14) no
O31 C3 . . 1.4293(16) no
O21 H22 . . 0.87(2) no
O31 H32 . . 0.83(2) no
O1W H11W . . 0.87(3) no
O1W H12W . . 0.86(3) no
N11 C21 . . 1.3249(17) no
N11 C51 . . 1.367(2) no
N31 C21 . . 1.3178(19) no
N31 C41 . . 1.369(2) no
N11 H11 . . 0.89(2) no
N31 H31 . . 0.890(18) no
C1 C2 . . 1.5341(16) no
C2 C3 . . 1.5375(18) no
C3 C3 . 2_667 1.5303(16) no
C2 H2 . . 1.0000 no
C3 H3 . . 1.0000 no
C41 C51 . . 1.345(2) no
C21 H21 . . 0.9500 no
C41 H41 . . 0.9500 no
C51 H51 . . 0.9500 no

loop_
_geom_hbond_atom_site_label_D
_geom_hbond_atom_site_label_H
_geom_hbond_atom_site_label_A
_geom_hbond_site_symmetry_A
_geom_hbond_distance_DH
_geom_hbond_distance_HA
_geom_hbond_distance_DA
_geom_hbond_angle_DHA
_geom_hbond_publ_flag
N11 H11 O21 . 0.89(2) 1.84(2) 2.7311(15) 175.9(19) yes
N31 H31 O12 1_554 0.890(18) 1.795(19) 2.6810(14) 174(2) yes
O21 H22 O1W . 0.87(2) 1.76(2) 2.6324(15) 177(2) yes
O31 H32 O12 2_657 0.83(2) 1.89(2) 2.7104(13) 170.9(16) yes
O1W H11W O11 1_565 0.87(3) 1.82(3) 2.6799(14) 170.9(18) yes
O1W H12W O31 1_455 0.86(3) 1.94(3) 2.7763(15) 164.4(19) yes
C21 H21 O11 2_556 0.95 2.32 3.0935(17) 138 no
C41 H41 O11 2_656 0.95 2.42 3.2273(18) 142 no
C51 H51 O1W 1_655 0.95 2.34 3.2827(18) 173 no

loop_
_geom_torsion_atom_site_label_1
_geom_torsion_atom_site_label_2
_geom_torsion_atom_site_label_3
_geom_torsion_atom_site_label_4
_geom_torsion_site_symmetry_1
_geom_torsion_site_symmetry_2
_geom_torsion_site_symmetry_3
_geom_torsion_site_symmetry_4
_geom_torsion
_geom_torsion_publ_flag
C21 N11 C51 C41 . . . . -0.42(16) no
C51 N11 C21 N31 . . . . 0.31(16) no
C21 N31 C41 C51 . . . . -0.19(16) no
C41 N31 C21 N11 . . . . -0.08(16) no
O11 C1 C2 O21 . . . . 5.67(17) no
O12 C1 C2 O21 . . . . -174.06(11) no
O12 C1 C2 C3 . . . . 62.63(14) no
O11 C1 C2 C3 . . . . -117.63(13) no
O21 C2 C3 O31 . . . . -59.81(13) no
C1 C2 C3 C3 . . . 2_667 -177.68(10) no
C1 C2 C3 O31 . . . . 62.76(12) no
O21 C2 C3 C3 . . . 2_667 59.76(13) no
O31 C3 C3 O31 . . 2_667 2_667 179.98(12) no
C2 C3 C3 O31 . . 2_667 2_667 59.01(12) no
C2 C3 C3 C2 . . 2_667 2_667 -179.98(12) no
O31 C3 C3 C2 . . 2_667 2_667 -59.01(12) no
N31 C41 C51 N11 . . . . 0.36(16) no
